data_7243272
loop_
_publ_author_name
'Zhao, Dongsheng'
'Song, Junqi'
'Zhang, Xiutang'
'Wang, Feng'
'Li, Bei'
'Yang, Lulu'
'Deng, Yuxin'
'Li, Qingbo'
'Fan, Liming'

_publ_section_title
;
 A pillar-layered binuclear 3D cobalt(ii) coordination polymer as an
 electrocatalyst for overall water splitting and as a chemosensor for
 Cr(vi) anion detection
;
_journal_issue 36
_journal_name_full CrystEngComm
_journal_page_first 6245
_journal_page_last 6252
_journal_paper_doi 10.1039/D1CE00685A
_journal_volume 23
_journal_year 2021
_chemical_formula_moiety 'C29 H19 Co N4 O4, H2 O'
_chemical_formula_sum 'C29 H21 Co N4 O5'
_chemical_formula_weight 564.43
_space_group_crystal_system monoclinic
_space_group_IT_number 14
_space_group_name_Hall '-P 2ybc'
_space_group_name_H-M_alt 'P 1 21/c 1'
_atom_sites_solution_hydrogens mixed
_audit_creation_method SHELXL-2018/3
_audit_update_record
;
2021-05-15 deposited with the CCDC.	2021-07-28 downloaded from the CCDC.
;
_cell_angle_alpha 90
_cell_angle_beta 98.968(3)
_cell_angle_gamma 90
_cell_formula_units_Z 4
_cell_length_a 10.3161(3)
_cell_length_b 14.7176(4)
_cell_length_c 16.3208(4)
_cell_measurement_reflns_used 9295
_cell_measurement_temperature 295(2)
_cell_measurement_theta_max 27.9610
_cell_measurement_theta_min 3.7270
_cell_volume 2447.67(12)
_computing_structure_refinement 'SHELXL-2018/3 (Sheldrick, 2018)'
_computing_structure_solution 'SHELXT 2018/2 (Sheldrick, 2018)'
_diffrn_ambient_temperature 295(2)
_diffrn_measured_fraction_theta_full 0.998
_diffrn_measured_fraction_theta_max 0.995
_diffrn_measurement_device_type 'Xcalibur, Eos, Gemini ultra'
_diffrn_radiation_type MoK\a
_diffrn_radiation_wavelength 0.71073
_diffrn_reflns_av_R_equivalents 0.0521
_diffrn_reflns_av_unetI/netI 0.0300
_diffrn_reflns_Laue_measured_fraction_full 0.998
_diffrn_reflns_Laue_measured_fraction_max 0.995
_diffrn_reflns_limit_h_max 13
_diffrn_reflns_limit_h_min -13
_diffrn_reflns_limit_k_max 18
_diffrn_reflns_limit_k_min -19
_diffrn_reflns_limit_l_max 21
_diffrn_reflns_limit_l_min -21
_diffrn_reflns_number 51554
_diffrn_reflns_point_group_measured_fraction_full 0.998
_diffrn_reflns_point_group_measured_fraction_max 0.995
_diffrn_reflns_theta_full 25.242
_diffrn_reflns_theta_max 27.496
_diffrn_reflns_theta_min 2.968
_exptl_absorpt_coefficient_mu 0.751
_exptl_absorpt_correction_T_max 1.00000
_exptl_absorpt_correction_T_min 0.90055
_exptl_absorpt_correction_type multi-scan
_exptl_absorpt_process_details
;
CrysAlisPro, Agilent Technologies,
Version 1.171.37.35 (release 13-08-2014 CrysAlis171 .NET)
(compiled Aug 13 2014,18:06:01)
Empirical absorption correction using spherical harmonics,
 implemented in SCALE3 ABSPACK scaling algorithm.
;
_exptl_crystal_density_diffrn 1.532
_exptl_crystal_description block
_exptl_crystal_F_000 1160
_exptl_crystal_size_max 0.340
_exptl_crystal_size_mid 0.260
_exptl_crystal_size_min 0.200
_refine_diff_density_max 0.913
_refine_diff_density_min -0.447
_refine_diff_density_rms 0.071
_refine_ls_extinction_method none
_refine_ls_goodness_of_fit_ref 1.044
_refine_ls_hydrogen_treatment constr
_refine_ls_matrix_type full
_refine_ls_number_parameters 352
_refine_ls_number_reflns 5607
_refine_ls_number_restraints 1
_refine_ls_restrained_S_all 1.045
_refine_ls_R_factor_all 0.0644
_refine_ls_R_factor_gt 0.0465
_refine_ls_shift/su_max 0.002
_refine_ls_shift/su_mean 0.000
_refine_ls_structure_factor_coef Fsqd
_refine_ls_weighting_details 'w=1/[\s^2^(Fo^2^)+(0.0564P)^2^+2.9062P] where P=(Fo^2^+2Fc^2^)/3'
_refine_ls_weighting_scheme calc
_refine_ls_wR_factor_gt 0.1172
_refine_ls_wR_factor_ref 0.1276
_reflns_Friedel_coverage 0.000
_reflns_number_gt 4370
_reflns_number_total 5607
_reflns_threshold_expression 'I > 2\s(I)'
_cod_data_source_file d1ce00685a2.cif
_cod_data_source_block 1
_cod_depositor_comments 'Adding full bibliography for 7243272.cif.'
_cod_original_sg_symbol_H-M 'P 21/c'
_cod_database_code 7243272
_shelx_shelxl_version_number 2018/3
_shelx_space_group_comment
;
The symmetry employed for this shelxl refinement is uniquely defined
by the following loop, which should always be used as a source of
symmetry information in preference to the above space-group names.
They are only intended as comments.
;
_shelx_estimated_absorpt_t_min 0.784
_shelx_estimated_absorpt_t_max 0.864

loop_
_space_group_symop_operation_xyz
'x, y, z'
'-x, y+1/2, -z+1/2'
'-x, -y, -z'
'x, -y-1/2, z-1/2'

loop_
_atom_site_label
_atom_site_type_symbol
_atom_site_fract_x
_atom_site_fract_y
_atom_site_fract_z
_atom_site_U_iso_or_equiv
_atom_site_adp_type
_atom_site_occupancy
_atom_site_site_symmetry_order
_atom_site_calc_flag
_atom_site_refinement_flags_posn
_atom_site_refinement_flags_adp
_atom_site_refinement_flags_occupancy
_atom_site_disorder_assembly
_atom_site_disorder_group
Co1 Co 0.55711(4) 0.36419(2) 1.03127(2) 0.02546(12) Uani 1 1 d . . . . .
O1 O 0.6303(2) 0.45426(14) 0.95555(11) 0.0385(5) Uani 1 1 d . . . . .
O1W O 0.4808(5) 0.2199(2) 0.7472(2) 0.1088(14) Uani 1 1 d . . . . .
H1WA H 0.472320 0.166091 0.728124 0.163 Uiso 1 1 d R U . . .
H1WB H 0.495410 0.254481 0.708004 0.163 Uiso 1 1 d R U . . .
O2 O 0.5324(2) 0.56909(14) 0.88086(11) 0.0380(5) Uani 1 1 d . . . . .
O3 O 0.5175(2) 0.26820(12) 0.58604(12) 0.0372(5) Uani 1 1 d . . . . .
O4 O 0.6154(2) 0.26505(13) 0.47642(13) 0.0371(5) Uani 1 1 d . . . . .
N1 N 0.3794(2) 0.35014(16) 0.94768(14) 0.0335(5) Uani 1 1 d . . . . .
N2 N 0.2431(2) 0.33821(18) 0.82980(14) 0.0357(6) Uani 1 1 d . . . . .
N3 N -0.1262(2) 0.39306(16) 0.23122(14) 0.0328(5) Uani 1 1 d . . . . .
N4 N -0.2626(2) 0.38197(16) 0.11338(14) 0.0331(5) Uani 1 1 d . . . . .
C1 C 0.6021(3) 0.49902(19) 0.89001(16) 0.0307(6) Uani 1 1 d . . . . .
C2 C 0.5922(3) 0.48684(18) 0.73451(16) 0.0307(6) Uani 1 1 d . . . . .
H2 H 0.524355 0.529068 0.727320 0.037 Uiso 1 1 calc R U . . .
C3 C 0.6534(3) 0.46335(18) 0.81455(16) 0.0315(6) Uani 1 1 d . . . . .
C4 C 0.7590(3) 0.4033(2) 0.82369(18) 0.0396(7) Uani 1 1 d . . . . .
H4 H 0.799197 0.385891 0.876344 0.048 Uiso 1 1 calc R U . . .
C5 C 0.8036(3) 0.3695(2) 0.75415(19) 0.0410(7) Uani 1 1 d . . . . .
H5 H 0.876304 0.331339 0.760342 0.049 Uiso 1 1 calc R U . . .
C6 C 0.7411(3) 0.3921(2) 0.67500(17) 0.0341(6) Uani 1 1 d . U . . .
H6 H 0.771361 0.370216 0.627963 0.041 Uiso 1 1 calc R U . . .
C7 C 0.6321(2) 0.44818(15) 0.66866(15) 0.0226(5) Uani 1 1 d . U . . .
C8 C 0.5617(3) 0.47346(17) 0.58022(14) 0.0239(5) Uani 1 1 d . . . . .
C9 C 0.5372(2) 0.40902(17) 0.51558(15) 0.0243(5) Uani 1 1 d . . . . .
C10 C 0.4770(3) 0.43657(17) 0.43745(15) 0.0261(5) Uani 1 1 d . . . . .
H10 H 0.461754 0.393603 0.395256 0.031 Uiso 1 1 calc R U . . .
C11 C 0.5608(3) 0.30804(17) 0.52789(15) 0.0266(5) Uani 1 1 d . . . . .
C12 C 0.3665(3) 0.3560(2) 0.86644(17) 0.0378(7) Uani 1 1 d . . . . .
H12 H 0.434697 0.370734 0.837686 0.045 Uiso 1 1 calc R U . . .
C13 C 0.2582(3) 0.3264(3) 0.96376(19) 0.0482(8) Uani 1 1 d . . . . .
H13 H 0.237064 0.317067 1.016474 0.058 Uiso 1 1 calc R U . . .
C14 C 0.1733(3) 0.3184(3) 0.8926(2) 0.0518(9) Uani 1 1 d . . . . .
H14 H 0.085117 0.302621 0.887119 0.062 Uiso 1 1 calc R U . . .
C15 C 0.1955(3) 0.3429(2) 0.74247(17) 0.0350(6) Uani 1 1 d . . . . .
C16 C 0.1091(3) 0.2782(2) 0.70542(19) 0.0445(8) Uani 1 1 d . . . . .
H16 H 0.084814 0.229708 0.736300 0.053 Uiso 1 1 calc R U . . .
C17 C 0.0586(3) 0.2857(2) 0.62178(18) 0.0442(8) Uani 1 1 d . . . . .
H17 H -0.000235 0.242091 0.597243 0.053 Uiso 1 1 calc R U . . .
C18 C 0.0938(3) 0.35636(19) 0.57415(16) 0.0325(6) Uani 1 1 d . . . . .
C19 C 0.1885(3) 0.4166(2) 0.61152(18) 0.0445(8) Uani 1 1 d . . . . .
H19 H 0.219013 0.461992 0.579778 0.053 Uiso 1 1 calc R U . . .
C20 C 0.2384(3) 0.4104(2) 0.69538(19) 0.0442(8) Uani 1 1 d . . . . .
H20 H 0.300868 0.451908 0.719561 0.053 Uiso 1 1 calc R U . . .
C21 C 0.0358(3) 0.36589(19) 0.48495(16) 0.0322(6) Uani 1 1 d . . . . .
C22 C -0.0899(3) 0.3334(2) 0.45493(17) 0.0357(6) Uani 1 1 d . . . . .
H22 H -0.138206 0.305208 0.491276 0.043 Uiso 1 1 calc R U . . .
C23 C -0.1442(3) 0.3423(2) 0.37178(17) 0.0363(7) Uani 1 1 d . . . . .
H23 H -0.228287 0.320662 0.352997 0.044 Uiso 1 1 calc R U . . .
C24 C -0.0725(3) 0.38341(19) 0.31721(16) 0.0322(6) Uani 1 1 d . . . . .
C25 C 0.0527(3) 0.4161(2) 0.34584(18) 0.0421(7) Uani 1 1 d . . . . .
H25 H 0.101145 0.443868 0.309292 0.051 Uiso 1 1 calc R U . . .
C26 C 0.1052(3) 0.4074(2) 0.42873(18) 0.0435(8) Uani 1 1 d . . . . .
H26 H 0.188919 0.429832 0.447318 0.052 Uiso 1 1 calc R U . . .
C27 C -0.2412(3) 0.3594(2) 0.19190(17) 0.0357(6) Uani 1 1 d . . . . .
H27 H -0.298327 0.324456 0.217582 0.043 Uiso 1 1 calc R U . . .
C28 C -0.0726(3) 0.4410(3) 0.1723(2) 0.0507(9) Uani 1 1 d . . . . .
H28 H 0.006650 0.472300 0.179982 0.061 Uiso 1 1 calc R U . . .
C29 C -0.1582(3) 0.4335(2) 0.10107(19) 0.0479(8) Uani 1 1 d . . . . .
H29 H -0.147163 0.459914 0.050829 0.057 Uiso 1 1 calc R U . . .

loop_
_atom_site_aniso_label
_atom_site_aniso_U_11
_atom_site_aniso_U_22
_atom_site_aniso_U_33
_atom_site_aniso_U_23
_atom_site_aniso_U_13
_atom_site_aniso_U_12
Co1 0.0362(2) 0.02243(19) 0.01521(17) 0.00015(13) -0.00408(13) 0.00109(14)
O1 0.0519(13) 0.0392(11) 0.0219(9) 0.0098(8) -0.0026(9) -0.0034(9)
O1W 0.173(4) 0.083(2) 0.086(2) 0.0001(19) 0.069(3) 0.029(2)
O2 0.0565(13) 0.0360(11) 0.0205(9) -0.0007(8) 0.0032(9) 0.0142(10)
O3 0.0602(14) 0.0228(9) 0.0283(10) 0.0053(8) 0.0060(9) -0.0032(9)
O4 0.0449(12) 0.0247(10) 0.0428(12) -0.0028(8) 0.0105(9) 0.0024(8)
N1 0.0386(13) 0.0359(13) 0.0225(11) -0.0003(9) -0.0061(10) 0.0007(10)
N2 0.0349(13) 0.0447(14) 0.0237(11) -0.0001(10) -0.0071(10) -0.0048(11)
N3 0.0352(12) 0.0356(12) 0.0241(11) 0.0026(10) -0.0060(9) -0.0045(10)
N4 0.0397(13) 0.0324(12) 0.0228(11) 0.0020(9) -0.0087(10) -0.0048(10)
C1 0.0392(15) 0.0296(14) 0.0217(12) 0.0013(11) -0.0005(11) -0.0003(11)
C2 0.0370(15) 0.0265(13) 0.0267(13) 0.0048(11) -0.0016(11) 0.0029(11)
C3 0.0418(16) 0.0284(14) 0.0221(13) -0.0004(10) -0.0021(11) 0.0005(12)
C4 0.0482(18) 0.0384(16) 0.0282(14) 0.0006(12) -0.0065(13) 0.0098(14)
C5 0.0403(16) 0.0426(17) 0.0373(16) -0.0020(13) -0.0030(13) 0.0133(14)
C6 0.0363(14) 0.0365(15) 0.0294(14) -0.0027(12) 0.0045(12) 0.0073(11)
C7 0.0247(11) 0.0142(11) 0.0261(12) -0.0057(9) -0.0050(10) -0.0040(8)
C8 0.0319(13) 0.0230(12) 0.0163(11) 0.0021(9) 0.0023(9) -0.0001(10)
C9 0.0317(13) 0.0201(12) 0.0209(12) 0.0017(9) 0.0032(10) -0.0003(10)
C10 0.0352(14) 0.0235(12) 0.0182(11) -0.0035(9) -0.0003(10) -0.0002(10)
C11 0.0296(13) 0.0223(12) 0.0248(12) 0.0001(10) -0.0058(10) -0.0010(10)
C12 0.0336(15) 0.0536(19) 0.0237(13) -0.0036(13) -0.0033(11) -0.0027(13)
C13 0.0491(19) 0.067(2) 0.0266(15) 0.0078(15) -0.0008(13) -0.0154(17)
C14 0.0415(18) 0.076(3) 0.0348(16) 0.0099(16) -0.0021(14) -0.0193(17)
C15 0.0354(15) 0.0433(16) 0.0227(13) -0.0009(11) -0.0071(11) -0.0006(12)
C16 0.0476(18) 0.0515(19) 0.0316(15) 0.0043(14) -0.0027(13) -0.0133(15)
C17 0.0445(18) 0.0532(19) 0.0310(15) -0.0034(14) -0.0061(13) -0.0142(15)
C18 0.0338(14) 0.0385(15) 0.0216(13) -0.0016(11) -0.0062(11) -0.0013(12)
C19 0.0515(19) 0.0499(19) 0.0286(15) 0.0025(13) -0.0048(13) -0.0123(15)
C20 0.0477(18) 0.0481(19) 0.0319(15) -0.0025(14) -0.0092(13) -0.0119(15)
C21 0.0338(14) 0.0374(15) 0.0222(13) -0.0024(11) -0.0057(11) -0.0005(12)
C22 0.0330(14) 0.0477(17) 0.0247(13) 0.0000(12) -0.0010(11) -0.0045(13)
C23 0.0288(14) 0.0487(18) 0.0281(14) -0.0013(12) -0.0064(11) -0.0044(12)
C24 0.0349(14) 0.0343(15) 0.0237(13) -0.0010(11) -0.0070(11) -0.0015(11)
C25 0.0445(17) 0.0514(19) 0.0274(14) 0.0050(13) -0.0037(13) -0.0159(15)
C26 0.0383(16) 0.056(2) 0.0311(15) 0.0030(14) -0.0097(12) -0.0166(15)
C27 0.0352(15) 0.0421(16) 0.0256(13) 0.0056(12) -0.0082(11) -0.0071(12)
C28 0.0458(19) 0.066(2) 0.0363(17) 0.0123(16) -0.0071(14) -0.0193(17)
C29 0.053(2) 0.058(2) 0.0290(15) 0.0124(14) -0.0056(14) -0.0141(16)

loop_
_atom_type_symbol
_atom_type_description
_atom_type_scat_dispersion_real
_atom_type_scat_dispersion_imag
_atom_type_scat_source
C C 0.0033 0.0016 'International Tables Vol C Tables 4.2.6.8 and 6.1.1.4'
H H 0.0000 0.0000 'International Tables Vol C Tables 4.2.6.8 and 6.1.1.4'
Co Co 0.3494 0.9721 'International Tables Vol C Tables 4.2.6.8 and 6.1.1.4'
N N 0.0061 0.0033 'International Tables Vol C Tables 4.2.6.8 and 6.1.1.4'
O O 0.0106 0.0060 'International Tables Vol C Tables 4.2.6.8 and 6.1.1.4'

loop_
_geom_angle_atom_site_label_1
_geom_angle_atom_site_label_2
_geom_angle_atom_site_label_3
_geom_angle
_geom_angle_site_symmetry_1
_geom_angle_site_symmetry_3
_geom_angle_publ_flag
O1 Co1 O2 111.06(9) . 3_667 ?
O1 Co1 N1 92.20(9) . . ?
O2 Co1 N1 93.31(9) 3_667 . ?
O1 Co1 N4 86.09(9) . 1_656 ?
O2 Co1 N4 86.90(9) 3_667 1_656 ?
N1 Co1 N4 178.24(9) . 1_656 ?
O1 Co1 O3 158.38(8) . 4_566 ?
O2 Co1 O3 90.43(8) 3_667 4_566 ?
N1 Co1 O3 88.76(9) . 4_566 ?
N4 Co1 O3 92.99(8) 1_656 4_566 ?
O1 Co1 O4 99.40(8) . 4_566 ?
O2 Co1 O4 149.54(8) 3_667 4_566 ?
N1 Co1 O4 85.32(9) . 4_566 ?
N4 Co1 O4 95.39(9) 1_656 4_566 ?
O3 Co1 O4 59.14(7) 4_566 4_566 ?
C1 O1 Co1 143.4(2) . . ?
H1WA O1W H1WB 107.6 . . ?
C1 O2 Co1 128.14(17) . 3_667 ?
C11 O3 Co1 89.78(16) . 4_565 ?
C11 O4 Co1 89.08(16) . 4_565 ?
C12 N1 C13 105.1(2) . . ?
C12 N1 Co1 125.8(2) . . ?
C13 N1 Co1 128.99(19) . . ?
C12 N2 C14 106.2(2) . . ?
C12 N2 C15 125.9(3) . . ?
C14 N2 C15 127.9(3) . . ?
C27 N3 C28 105.9(2) . . ?
C27 N3 C24 127.2(2) . . ?
C28 N3 C24 126.8(2) . . ?
C27 N4 C29 105.6(2) . . ?
C27 N4 Co1 125.6(2) . 1_454 ?
C29 N4 Co1 127.58(19) . 1_454 ?
O1 C1 O2 126.0(3) . . ?
O1 C1 C3 116.8(2) . . ?
O2 C1 C3 117.2(2) . . ?
C7 C2 C3 119.6(3) . . ?
C7 C2 H2 120.2 . . ?
C3 C2 H2 120.2 . . ?
C4 C3 C2 119.2(3) . . ?
C4 C3 C1 120.1(2) . . ?
C2 C3 C1 120.7(2) . . ?
C5 C4 C3 119.7(3) . . ?
C5 C4 H4 120.2 . . ?
C3 C4 H4 120.2 . . ?
C4 C5 C6 120.8(3) . . ?
C4 C5 H5 119.6 . . ?
C6 C5 H5 119.6 . . ?
C7 C6 C5 117.7(3) . . ?
C7 C6 H6 121.2 . . ?
C5 C6 H6 121.2 . . ?
C2 C7 C6 122.8(2) . . ?
C2 C7 C8 119.1(2) . . ?
C6 C7 C8 117.9(2) . . ?
C10 C8 C9 118.0(2) 3_666 . ?
C10 C8 C7 119.6(2) 3_666 . ?
C9 C8 C7 122.4(2) . . ?
C10 C9 C8 119.5(2) . . ?
C10 C9 C11 116.6(2) . . ?
C8 C9 C11 123.6(2) . . ?
C9 C10 C8 122.5(2) . 3_666 ?
C9 C10 H10 118.7 . . ?
C8 C10 H10 118.7 3_666 . ?
O4 C11 O3 121.4(2) . . ?
O4 C11 C9 119.1(2) . . ?
O3 C11 C9 119.3(2) . . ?
N1 C12 N2 112.0(3) . . ?
N1 C12 H12 124.0 . . ?
N2 C12 H12 124.0 . . ?
C14 C13 N1 110.4(3) . . ?
C14 C13 H13 124.8 . . ?
N1 C13 H13 124.8 . . ?
C13 C14 N2 106.2(3) . . ?
C13 C14 H14 126.9 . . ?
N2 C14 H14 126.9 . . ?
C20 C15 C16 119.9(3) . . ?
C20 C15 N2 120.1(3) . . ?
C16 C15 N2 120.0(3) . . ?
C15 C16 C17 119.6(3) . . ?
C15 C16 H16 120.2 . . ?
C17 C16 H16 120.2 . . ?
C18 C17 C16 121.5(3) . . ?
C18 C17 H17 119.2 . . ?
C16 C17 H17 119.2 . . ?
C17 C18 C19 117.6(3) . . ?
C17 C18 C21 121.3(3) . . ?
C19 C18 C21 121.1(3) . . ?
C18 C19 C20 121.3(3) . . ?
C18 C19 H19 119.4 . . ?
C20 C19 H19 119.4 . . ?
C15 C20 C19 119.8(3) . . ?
C15 C20 H20 120.1 . . ?
C19 C20 H20 120.1 . . ?
C26 C21 C22 117.7(2) . . ?
C26 C21 C18 121.0(3) . . ?
C22 C21 C18 121.3(3) . . ?
C23 C22 C21 121.4(3) . . ?
C23 C22 H22 119.3 . . ?
C21 C22 H22 119.3 . . ?
C24 C23 C22 119.6(3) . . ?
C24 C23 H23 120.2 . . ?
C22 C23 H23 120.2 . . ?
C23 C24 C25 119.9(2) . . ?
C23 C24 N3 120.7(2) . . ?
C25 C24 N3 119.5(3) . . ?
C26 C25 C24 119.9(3) . . ?
C26 C25 H25 120.0 . . ?
C24 C25 H25 120.0 . . ?
C25 C26 C21 121.5(3) . . ?
C25 C26 H26 119.2 . . ?
C21 C26 H26 119.2 . . ?
N4 C27 N3 111.9(3) . . ?
N4 C27 H27 124.0 . . ?
N3 C27 H27 124.0 . . ?
C29 C28 N3 106.3(3) . . ?
C29 C28 H28 126.9 . . ?
N3 C28 H28 126.9 . . ?
C28 C29 N4 110.2(3) . . ?
C28 C29 H29 124.9 . . ?
N4 C29 H29 124.9 . . ?

loop_
_geom_bond_atom_site_label_1
_geom_bond_atom_site_label_2
_geom_bond_distance
_geom_bond_site_symmetry_2
_geom_bond_publ_flag
Co1 O1 2.036(2) . ?
Co1 O2 2.0704(19) 3_667 ?
Co1 N1 2.118(2) . ?
Co1 N4 2.132(2) 1_656 ?
Co1 O3 2.208(2) 4_566 ?
Co1 O4 2.224(2) 4_566 ?
O1 C1 1.251(3) . ?
O1W H1WA 0.8500 . ?
O1W H1WB 0.8500 . ?
O2 C1 1.253(3) . ?
O3 C11 1.255(3) . ?
O4 C11 1.253(3) . ?
N1 C12 1.315(4) . ?
N1 C13 1.362(4) . ?
N2 C12 1.345(4) . ?
N2 C14 1.372(4) . ?
N2 C15 1.435(3) . ?
N3 C27 1.352(3) . ?
N3 C28 1.376(4) . ?
N3 C24 1.433(3) . ?
N4 C27 1.309(3) . ?
N4 C29 1.358(4) . ?
C1 C3 1.509(4) . ?
C2 C7 1.336(4) . ?
C2 C3 1.403(3) . ?
C2 H2 0.9300 . ?
C3 C4 1.392(4) . ?
C4 C5 1.382(4) . ?
C4 H4 0.9300 . ?
C5 C6 1.391(4) . ?
C5 H5 0.9300 . ?
C6 C7 1.386(4) . ?
C6 H6 0.9300 . ?
C7 C8 1.556(3) . ?
C8 C10 1.400(3) 3_666 ?
C8 C9 1.412(3) . ?
C9 C10 1.389(3) . ?
C9 C11 1.514(3) . ?
C10 H10 0.9300 . ?
C12 H12 0.9300 . ?
C13 C14 1.346(4) . ?
C13 H13 0.9300 . ?
C14 H14 0.9300 . ?
C15 C20 1.371(4) . ?
C15 C16 1.378(4) . ?
C16 C17 1.387(4) . ?
C16 H16 0.9300 . ?
C17 C18 1.381(4) . ?
C17 H17 0.9300 . ?
C18 C19 1.388(4) . ?
C18 C21 1.492(4) . ?
C19 C20 1.388(4) . ?
C19 H19 0.9300 . ?
C20 H20 0.9300 . ?
C21 C26 1.390(4) . ?
C21 C22 1.397(4) . ?
C22 C23 1.391(4) . ?
C22 H22 0.9300 . ?
C23 C24 1.383(4) . ?
C23 H23 0.9300 . ?
C24 C25 1.389(4) . ?
C25 C26 1.383(4) . ?
C25 H25 0.9300 . ?
C26 H26 0.9300 . ?
C27 H27 0.9300 . ?
C28 C29 1.350(4) . ?
C28 H28 0.9300 . ?
C29 H29 0.9300 . ?

loop_
_geom_hbond_atom_site_label_D
_geom_hbond_atom_site_label_H
_geom_hbond_atom_site_label_A
_geom_hbond_distance_DH
_geom_hbond_distance_HA
_geom_hbond_distance_DA
_geom_hbond_angle_DHA
_geom_hbond_site_symmetry_A
_geom_hbond_publ_flag
O1W H1WA O2 0.85 2.28 3.037(4) 149.2 2_646 yes
O1W H1WB O3 0.85 2.05 2.808(4) 148.3 . yes

loop_
_geom_torsion_atom_site_label_1
_geom_torsion_atom_site_label_2
_geom_torsion_atom_site_label_3
_geom_torsion_atom_site_label_4
_geom_torsion
_geom_torsion_site_symmetry_1
_geom_torsion_site_symmetry_2
_geom_torsion_site_symmetry_3
_geom_torsion_site_symmetry_4
_geom_torsion_publ_flag
Co1 O1 C1 O2 75.1(4) . . . . ?
Co1 O1 C1 C3 -102.8(4) . . . . ?
Co1 O2 C1 O1 0.9(4) 3_667 . . . ?
Co1 O2 C1 C3 178.84(18) 3_667 . . . ?
C7 C2 C3 C4 3.0(4) . . . . ?
C7 C2 C3 C1 -174.1(3) . . . . ?
O1 C1 C3 C4 -20.1(4) . . . . ?
O2 C1 C3 C4 161.8(3) . . . . ?
O1 C1 C3 C2 157.1(3) . . . . ?
O2 C1 C3 C2 -21.1(4) . . . . ?
C2 C3 C4 C5 1.5(5) . . . . ?
C1 C3 C4 C5 178.7(3) . . . . ?
C3 C4 C5 C6 -2.6(5) . . . . ?
C4 C5 C6 C7 -0.8(5) . . . . ?
C3 C2 C7 C6 -6.8(4) . . . . ?
C3 C2 C7 C8 178.9(2) . . . . ?
C5 C6 C7 C2 5.7(4) . . . . ?
C5 C6 C7 C8 -179.9(3) . . . . ?
C2 C7 C8 C10 38.9(4) . . . 3_666 ?
C6 C7 C8 C10 -135.7(3) . . . 3_666 ?
C2 C7 C8 C9 -142.4(3) . . . . ?
C6 C7 C8 C9 43.0(4) . . . . ?
C10 C8 C9 C10 0.4(4) 3_666 . . . ?
C7 C8 C9 C10 -178.3(2) . . . . ?
C10 C8 C9 C11 -173.5(2) 3_666 . . . ?
C7 C8 C9 C11 7.9(4) . . . . ?
C8 C9 C10 C8 -0.4(4) . . . 3_666 ?
C11 C9 C10 C8 173.9(2) . . . 3_666 ?
Co1 O4 C11 O3 7.9(3) 4_565 . . . ?
Co1 O4 C11 C9 -167.3(2) 4_565 . . . ?
Co1 O3 C11 O4 -7.9(3) 4_565 . . . ?
Co1 O3 C11 C9 167.3(2) 4_565 . . . ?
C10 C9 C11 O4 50.0(3) . . . . ?
C8 C9 C11 O4 -136.0(3) . . . . ?
C10 C9 C11 O3 -125.3(3) . . . . ?
C8 C9 C11 O3 48.7(4) . . . . ?
C13 N1 C12 N2 0.7(4) . . . . ?
Co1 N1 C12 N2 175.95(19) . . . . ?
C14 N2 C12 N1 -0.9(4) . . . . ?
C15 N2 C12 N1 177.0(3) . . . . ?
C12 N1 C13 C14 -0.2(4) . . . . ?
Co1 N1 C13 C14 -175.3(3) . . . . ?
N1 C13 C14 N2 -0.3(4) . . . . ?
C12 N2 C14 C13 0.7(4) . . . . ?
C15 N2 C14 C13 -177.1(3) . . . . ?
C12 N2 C15 C20 -38.2(5) . . . . ?
C14 N2 C15 C20 139.3(4) . . . . ?
C12 N2 C15 C16 140.2(3) . . . . ?
C14 N2 C15 C16 -42.4(5) . . . . ?
C20 C15 C16 C17 -4.8(5) . . . . ?
N2 C15 C16 C17 176.9(3) . . . . ?
C15 C16 C17 C18 0.6(5) . . . . ?
C16 C17 C18 C19 4.2(5) . . . . ?
C16 C17 C18 C21 -177.9(3) . . . . ?
C17 C18 C19 C20 -5.0(5) . . . . ?
C21 C18 C19 C20 177.1(3) . . . . ?
C16 C15 C20 C19 4.0(5) . . . . ?
N2 C15 C20 C19 -177.6(3) . . . . ?
C18 C19 C20 C15 1.0(5) . . . . ?
C17 C18 C21 C26 -151.3(3) . . . . ?
C19 C18 C21 C26 26.5(5) . . . . ?
C17 C18 C21 C22 28.5(4) . . . . ?
C19 C18 C21 C22 -153.6(3) . . . . ?
C26 C21 C22 C23 -0.2(5) . . . . ?
C18 C21 C22 C23 180.0(3) . . . . ?
C21 C22 C23 C24 0.5(5) . . . . ?
C22 C23 C24 C25 -0.5(5) . . . . ?
C22 C23 C24 N3 179.8(3) . . . . ?
C27 N3 C24 C23 -5.6(5) . . . . ?
C28 N3 C24 C23 172.2(3) . . . . ?
C27 N3 C24 C25 174.6(3) . . . . ?
C28 N3 C24 C25 -7.5(5) . . . . ?
C23 C24 C25 C26 0.0(5) . . . . ?
N3 C24 C25 C26 179.8(3) . . . . ?
C24 C25 C26 C21 0.3(5) . . . . ?
C22 C21 C26 C25 -0.3(5) . . . . ?
C18 C21 C26 C25 179.6(3) . . . . ?
C29 N4 C27 N3 -0.9(4) . . . . ?
Co1 N4 C27 N3 -169.19(19) 1_454 . . . ?
C28 N3 C27 N4 0.6(4) . . . . ?
C24 N3 C27 N4 178.8(3) . . . . ?
C27 N3 C28 C29 0.0(4) . . . . ?
C24 N3 C28 C29 -178.2(3) . . . . ?
N3 C28 C29 N4 -0.5(4) . . . . ?
C27 N4 C29 C28 0.9(4) . . . . ?
Co1 N4 C29 C28 168.9(2) 1_454 . . . ?
